data_4112071
loop_
_publ_author_name
'Li-Ming Wu'
'Sang-Hwan Kim'
'Dong-Kyun Seo'

_publ_section_title
;
 Electron-Precise/Deficient La5-xCaxGe4 (3.4 <= x <= 3.8) and Ce5-xCaxGe4
 (3.0 <= x <= 3.3): Probing Low-Valence Electron Concentrations in
 Metal-Rich Gd5Si4- type Germanides
;
_journal_name_full 'Journal of the American Chemical Society'
_journal_page_first 15682
_journal_page_last 15683
_journal_paper_doi 10.1021/ja055568s
_journal_volume 127
_journal_year 2005
_chemical_formula_sum 'Ca3.37 Ge4 La1.63'
_chemical_formula_weight 651.95
_chemical_name_systematic
; 
 ? 
;
_space_group_IT_number 62
_symmetry_cell_setting orthorhombic
_symmetry_space_group_name_Hall '-P 2ac 2n'
_symmetry_space_group_name_H-M 'P n m a'
_atom_sites_solution_hydrogens geom
_atom_sites_solution_primary direct
_atom_sites_solution_secondary difmap
_audit_creation_method SHELXL-97
_cell_angle_alpha 90.00
_cell_angle_beta 90.00
_cell_angle_gamma 90.00
_cell_formula_units_Z 4
_cell_length_a 7.669(2)
_cell_length_b 15.525(4)
_cell_length_c 8.084(2)
_cell_measurement_temperature 293(2)
_cell_volume 962.5(4)
_computing_structure_refinement 'SHELXL-97 (Sheldrick, 1997)'
_computing_structure_solution 'SHELXS-97 (Sheldrick, 1990)'
_diffrn_ambient_temperature 293(2)
_diffrn_measured_fraction_theta_full 0.999
_diffrn_measured_fraction_theta_max 0.999
_diffrn_radiation_monochromator graphite
_diffrn_radiation_source 'fine-focus sealed tube'
_diffrn_radiation_type MoK\a
_diffrn_radiation_wavelength 0.71073
_diffrn_reflns_av_R_equivalents 0.0852
_diffrn_reflns_av_sigmaI/netI 0.0532
_diffrn_reflns_limit_h_max 8
_diffrn_reflns_limit_h_min -8
_diffrn_reflns_limit_k_max 17
_diffrn_reflns_limit_k_min -17
_diffrn_reflns_limit_l_max 8
_diffrn_reflns_limit_l_min -8
_diffrn_reflns_number 5906
_diffrn_reflns_theta_full 23.28
_diffrn_reflns_theta_max 23.28
_diffrn_reflns_theta_min 2.62
_exptl_absorpt_coefficient_mu 21.123
_exptl_crystal_density_diffrn 4.499
_exptl_crystal_F_000 1153
_refine_diff_density_max 2.147
_refine_diff_density_min -0.999
_refine_diff_density_rms 0.321
_refine_ls_extinction_method none
_refine_ls_goodness_of_fit_ref 1.367
_refine_ls_hydrogen_treatment mixed
_refine_ls_matrix_type full
_refine_ls_number_parameters 50
_refine_ls_number_reflns 724
_refine_ls_number_restraints 2
_refine_ls_restrained_S_all 1.365
_refine_ls_R_factor_all 0.0478
_refine_ls_R_factor_gt 0.0468
_refine_ls_shift/su_max 0.000
_refine_ls_shift/su_mean 0.000
_refine_ls_structure_factor_coef Fsqd
_refine_ls_weighting_details 'calc w=1/[\s^2^(Fo^2^)+(0.0115P)^2^+20.3921P] where P=(Fo^2^+2Fc^2^)/3'
_refine_ls_weighting_scheme calc
_refine_ls_wR_factor_gt 0.1037
_refine_ls_wR_factor_ref 0.1042
_reflns_number_gt 712
_reflns_number_total 724
_reflns_threshold_expression >2sigma(I)
_cod_data_source_file ja055568ssi20050811_094549.cif
_cod_data_source_block w723
_cod_original_cell_volume 962.5(5)
_cod_database_code 4112071

loop_
_symmetry_equiv_pos_as_xyz
'x, y, z'
'-x+1/2, -y, z+1/2'
'-x, y+1/2, -z'
'x+1/2, -y+1/2, -z+1/2'
'-x, -y, -z'
'x-1/2, y, -z-1/2'
'x, -y-1/2, z'
'-x-1/2, y-1/2, z-1/2'

loop_
_atom_site_label
_atom_site_type_symbol
_atom_site_fract_x
_atom_site_fract_y
_atom_site_fract_z
_atom_site_U_iso_or_equiv
_atom_site_adp_type
_atom_site_occupancy
_atom_site_symmetry_multiplicity
_atom_site_calc_flag
_atom_site_refinement_flags
La1 La 0.02863(13) 0.40123(6) 0.68540(13) 0.0111(4) Uani 0.569(3) 1 d P
Ca1 Ca 0.02863(13) 0.40123(6) 0.68540(13) 0.0111(4) Uani 0.431(3) 1 d P
Ge2 Ge -0.2578(2) 0.2500 0.6258(2) 0.0105(5) Uani 1 2 d S
Ge3 Ge -0.0215(2) 0.2500 0.4015(2) 0.0102(5) Uani 1 2 d S
Ge4 Ge -0.14708(16) 0.46079(8) 1.02822(16) 0.0103(4) Uani 1 1 d .
La2 La 0.18290(19) 0.37750(10) 1.17819(18) 0.0098(5) Uani 0.247(3) 1 d P
Ca2 Ca 0.18290(19) 0.37750(10) 1.17819(18) 0.0098(5) Uani 0.753(3) 1 d P
Ca3 Ca -0.1444(4) 0.2500 0.9930(4) 0.0103(8) Uani 1 2 d S

loop_
_atom_site_aniso_label
_atom_site_aniso_U_11
_atom_site_aniso_U_22
_atom_site_aniso_U_33
_atom_site_aniso_U_23
_atom_site_aniso_U_13
_atom_site_aniso_U_12
La1 0.0106(6) 0.0064(6) 0.0163(7) -0.0013(4) 0.0012(4) -0.0018(4)
Ca1 0.0106(6) 0.0064(6) 0.0163(7) -0.0013(4) 0.0012(4) -0.0018(4)
Ge2 0.0092(10) 0.0071(10) 0.0152(11) 0.000 -0.0002(8) 0.000
Ge3 0.0066(9) 0.0081(10) 0.0159(11) 0.000 0.0015(7) 0.000
Ge4 0.0106(7) 0.0046(7) 0.0156(8) 0.0015(5) -0.0002(5) -0.0025(5)
La2 0.0104(8) 0.0033(8) 0.0156(10) 0.0000(6) -0.0013(6) 0.0012(6)
Ca2 0.0104(8) 0.0033(8) 0.0156(10) 0.0000(6) -0.0013(6) 0.0012(6)
Ca3 0.0092(18) 0.0059(19) 0.016(2) 0.000 0.0007(14) 0.000

loop_
_atom_type_symbol
_atom_type_description
_atom_type_scat_dispersion_real
_atom_type_scat_dispersion_imag
_atom_type_scat_source
Ca Ca 0.2262 0.3064 'International Tables Vol C Tables 4.2.6.8 and 6.1.1.4'
Ge Ge 0.1547 1.8001 'International Tables Vol C Tables 4.2.6.8 and 6.1.1.4'
La La -0.2871 2.4523 'International Tables Vol C Tables 4.2.6.8 and 6.1.1.4'

loop_
_geom_angle_atom_site_label_1
_geom_angle_atom_site_label_2
_geom_angle_atom_site_label_3
_geom_angle
_geom_angle_site_symmetry_1
_geom_angle_site_symmetry_3
Ge4 La1 Ge4 135.64(5) 6_657 .
Ge4 La1 Ge2 94.09(5) 6_657 6_657
Ge4 La1 Ge2 90.82(5) . 6_657
Ge4 La1 Ge2 131.37(5) 6_657 .
Ge4 La1 Ge2 92.99(5) . .
Ge2 La1 Ge2 83.58(4) 6_657 .
Ge4 La1 Ge4 88.66(3) 6_657 5_567
Ge4 La1 Ge4 47.22(4) . 5_567
Ge2 La1 Ge4 90.05(5) 6_657 5_567
Ge2 La1 Ge4 139.71(5) . 5_567
Ge4 La1 Ge3 85.42(5) 6_657 .
Ge4 La1 Ge3 138.89(5) . .
Ge2 La1 Ge3 82.60(4) 6_657 .
Ge2 La1 Ge3 46.02(4) . .
Ge4 La1 Ge3 170.20(5) 5_567 .
Ge4 La1 Ca3 147.23(6) 6_657 .
Ge4 La1 Ca3 56.53(5) . .
Ge2 La1 Ca3 53.17(6) 6_657 .
Ge2 La1 Ca3 52.68(6) . .
Ge4 La1 Ca3 92.27(6) 5_567 .
Ge3 La1 Ca3 88.51(6) . .
Ge4 La1 Ca3 56.23(5) 6_657 6_657
Ge4 La1 Ca3 142.80(6) . 6_657
Ge2 La1 Ca3 52.13(6) 6_657 6_657
Ge2 La1 Ca3 86.70(5) . 6_657
Ge4 La1 Ca3 119.87(6) 5_567 6_657
Ge3 La1 Ca3 50.35(6) . 6_657
Ca3 La1 Ca3 95.89(6) . 6_657
Ge4 La1 Ca2 102.75(4) 6_657 5_567
Ge4 La1 Ca2 48.59(3) . 5_567
Ge2 La1 Ca2 134.78(5) 6_657 5_567
Ge2 La1 Ca2 113.03(5) . 5_567
Ge4 La1 Ca2 49.47(3) 5_567 5_567
Ge3 La1 Ca2 139.69(5) . 5_567
Ca3 La1 Ca2 102.62(5) . 5_567
Ca3 La1 Ca2 158.62(5) 6_657 5_567
Ge4 La1 La2 102.75(4) 6_657 5_567
Ge4 La1 La2 48.59(3) . 5_567
Ge2 La1 La2 134.78(5) 6_657 5_567
Ge2 La1 La2 113.03(5) . 5_567
Ge4 La1 La2 49.47(3) 5_567 5_567
Ge3 La1 La2 139.69(5) . 5_567
Ca3 La1 La2 102.62(5) . 5_567
Ca3 La1 La2 158.62(5) 6_657 5_567
Ca2 La1 La2 0.00(6) 5_567 5_567
Ge4 La1 La1 52.07(3) 6_657 6_657
Ge4 La1 La1 100.24(5) . 6_657
Ge2 La1 La1 52.35(3) 6_657 6_657
Ge2 La1 La1 133.70(3) . 6_657
Ge4 La1 La1 63.10(3) 5_567 6_657
Ge3 La1 La1 107.14(4) . 6_657
Ca3 La1 La1 99.84(6) . 6_657
Ca3 La1 La1 56.79(5) 6_657 6_657
Ca2 La1 La1 108.81(3) 5_567 6_657
La2 La1 La1 108.81(3) 5_567 6_657
Ge4 La1 Ca1 52.07(3) 6_657 6_657
Ge4 La1 Ca1 100.24(5) . 6_657
Ge2 La1 Ca1 52.35(3) 6_657 6_657
Ge2 La1 Ca1 133.70(3) . 6_657
Ge4 La1 Ca1 63.10(3) 5_567 6_657
Ge3 La1 Ca1 107.14(4) . 6_657
Ca3 La1 Ca1 99.84(6) . 6_657
Ca3 La1 Ca1 56.79(5) 6_657 6_657
Ca2 La1 Ca1 108.81(3) 5_567 6_657
La2 La1 Ca1 108.81(3) 5_567 6_657
La1 La1 Ca1 0.00(3) 6_657 6_657
Ge3 Ge2 Ca3 118.69(10) . .
Ge3 Ge2 Ca3 117.03(10) . 6_557
Ca3 Ge2 Ca3 124.29(10) . 6_557
Ge3 Ge2 Ca2 63.61(5) . 4_456
Ca3 Ge2 Ca2 141.25(4) . 4_456
Ca3 Ge2 Ca2 68.08(6) 6_557 4_456
Ge3 Ge2 La2 63.61(5) . 4_456
Ca3 Ge2 La2 141.25(4) . 4_456
Ca3 Ge2 La2 68.08(6) 6_557 4_456
Ca2 Ge2 La2 0.00(7) 4_456 4_456
Ge3 Ge2 Ca2 63.61(5) . 6_557
Ca3 Ge2 Ca2 141.25(4) . 6_557
Ca3 Ge2 Ca2 68.08(6) 6_557 6_557
Ca2 Ge2 Ca2 76.76(7) 4_456 6_557
La2 Ge2 Ca2 76.76(7) 4_456 6_557
Ge3 Ge2 La2 63.61(5) . 6_557
Ca3 Ge2 La2 141.25(4) . 6_557
Ca3 Ge2 La2 68.08(6) 6_557 6_557
Ca2 Ge2 La2 76.76(7) 4_456 6_557
La2 Ge2 La2 76.76(7) 4_456 6_557
Ca2 Ge2 La2 0.00(6) 6_557 6_557
Ge3 Ge2 La1 133.60(3) . 4_456
Ca3 Ge2 La1 71.98(6) . 4_456
Ca3 Ge2 La1 70.41(6) 6_557 4_456
Ca2 Ge2 La1 80.86(4) 4_456 4_456
La2 Ge2 La1 80.86(4) 4_456 4_456
Ca2 Ge2 La1 137.72(7) 6_557 4_456
La2 Ge2 La1 137.72(7) 6_557 4_456
Ge3 Ge2 Ca1 133.60(3) . 4_456
Ca3 Ge2 Ca1 71.98(6) . 4_456
Ca3 Ge2 Ca1 70.41(6) 6_557 4_456
Ca2 Ge2 Ca1 80.86(4) 4_456 4_456
La2 Ge2 Ca1 80.86(4) 4_456 4_456
Ca2 Ge2 Ca1 137.72(7) 6_557 4_456
La2 Ge2 Ca1 137.72(7) 6_557 4_456
La1 Ge2 Ca1 0.00(4) 4_456 4_456
Ge3 Ge2 La1 133.60(3) . 6_557
Ca3 Ge2 La1 71.98(6) . 6_557
Ca3 Ge2 La1 70.41(6) 6_557 6_557
Ca2 Ge2 La1 137.72(7) 4_456 6_557
La2 Ge2 La1 137.72(7) 4_456 6_557
Ca2 Ge2 La1 80.86(4) 6_557 6_557
La2 Ge2 La1 80.86(4) 6_557 6_557
La1 Ge2 La1 92.73(6) 4_456 6_557
Ca1 Ge2 La1 92.73(6) 4_456 6_557
Ge3 Ge2 Ca1 133.60(3) . 6_557
Ca3 Ge2 Ca1 71.98(6) . 6_557
Ca3 Ge2 Ca1 70.41(6) 6_557 6_557
Ca2 Ge2 Ca1 137.72(7) 4_456 6_557
La2 Ge2 Ca1 137.72(7) 4_456 6_557
Ca2 Ge2 Ca1 80.86(4) 6_557 6_557
La2 Ge2 Ca1 80.86(4) 6_557 6_557
La1 Ge2 Ca1 92.73(6) 4_456 6_557
Ca1 Ge2 Ca1 92.73(6) 4_456 6_557
La1 Ge2 Ca1 0.00(3) 6_557 6_557
Ge3 Ge2 La1 68.11(5) . .
Ca3 Ge2 La1 70.60(5) . .
Ca3 Ge2 La1 133.51(3) 6_557 .
Ca2 Ge2 La1 131.22(7) 4_456 .
La2 Ge2 La1 131.22(7) 4_456 .
Ca2 Ge2 La1 76.24(4) 6_557 .
La2 Ge2 La1 76.24(4) 6_557 .
La1 Ge2 La1 142.58(6) 4_456 .
Ca1 Ge2 La1 142.58(6) 4_456 .
La1 Ge2 La1 75.45(3) 6_557 .
Ca1 Ge2 La1 75.45(3) 6_557 .
Ge2 Ge3 Ca3 118.56(10) . 6_657
Ge2 Ge3 Ca2 68.12(5) . 4_456
Ca3 Ge3 Ca2 139.97(4) 6_657 4_456
Ge2 Ge3 La2 68.12(5) . 4_456
Ca3 Ge3 La2 139.97(4) 6_657 4_456
Ca2 Ge3 La2 0.00(6) 4_456 4_456
Ge2 Ge3 Ca2 68.12(5) . 6_557
Ca3 Ge3 Ca2 139.97(4) 6_657 6_557
Ca2 Ge3 Ca2 80.05(7) 4_456 6_557
La2 Ge3 Ca2 80.05(7) 4_456 6_557
Ge2 Ge3 La2 68.12(5) . 6_557
Ca3 Ge3 La2 139.97(4) 6_657 6_557
Ca2 Ge3 La2 80.05(7) 4_456 6_557
La2 Ge3 La2 80.05(7) 4_456 6_557
Ca2 Ge3 La2 0.00(4) 6_557 6_557
Ge2 Ge3 Ca2 140.21(4) . 7_564
Ca3 Ge3 Ca2 71.34(7) 6_657 7_564
Ca2 Ge3 Ca2 80.80(5) 4_456 7_564
La2 Ge3 Ca2 80.80(5) 4_456 7_564
Ca2 Ge3 Ca2 131.33(7) 6_557 7_564
La2 Ge3 Ca2 131.33(7) 6_557 7_564
Ge2 Ge3 La2 140.21(4) . 7_564
Ca3 Ge3 La2 71.34(7) 6_657 7_564
Ca2 Ge3 La2 80.80(5) 4_456 7_564
La2 Ge3 La2 80.80(5) 4_456 7_564
Ca2 Ge3 La2 131.33(7) 6_557 7_564
La2 Ge3 La2 131.33(7) 6_557 7_564
Ca2 Ge3 La2 0.00(6) 7_564 7_564
Ge2 Ge3 La2 140.21(4) . 1_554
Ca3 Ge3 La2 71.34(7) 6_657 1_554
Ca2 Ge3 La2 131.33(7) 4_456 1_554
La2 Ge3 La2 131.33(7) 4_456 1_554
Ca2 Ge3 La2 80.80(5) 6_557 1_554
La2 Ge3 La2 80.80(5) 6_557 1_554
Ca2 Ge3 La2 79.24(7) 7_564 1_554
La2 Ge3 La2 79.24(7) 7_564 1_554
Ge2 Ge3 Ca2 140.21(4) . 1_554
Ca3 Ge3 Ca2 71.34(7) 6_657 1_554
Ca2 Ge3 Ca2 131.33(7) 4_456 1_554
La2 Ge3 Ca2 131.33(7) 4_456 1_554
Ca2 Ge3 Ca2 80.80(5) 6_557 1_554
La2 Ge3 Ca2 80.80(5) 6_557 1_554
Ca2 Ge3 Ca2 79.24(7) 7_564 1_554
La2 Ge3 Ca2 79.24(7) 7_564 1_554
La2 Ge3 Ca2 0.00(6) 1_554 1_554
Ge2 Ge3 La1 65.87(5) . .
Ca3 Ge3 La1 72.07(6) 6_657 .
Ca2 Ge3 La1 133.46(7) 4_456 .
La2 Ge3 La1 133.46(7) 4_456 .
Ca2 Ge3 La1 76.95(4) 6_557 .
La2 Ge3 La1 76.95(4) 6_557 .
Ca2 Ge3 La1 142.94(7) 7_564 .
La2 Ge3 La1 142.94(7) 7_564 .
La2 Ge3 La1 83.80(4) 1_554 .
Ca2 Ge3 La1 83.80(4) 1_554 .
Ge4 Ge4 Ca2 135.77(8) 5_567 6_558
Ge4 Ge4 La2 135.77(8) 5_567 6_558
Ca2 Ge4 La2 0.00(7) 6_558 6_558
Ge4 Ge4 Ca2 66.07(6) 5_567 5_567
Ca2 Ge4 Ca2 138.93(5) 6_558 5_567
La2 Ge4 Ca2 138.93(5) 6_558 5_567
Ge4 Ge4 La2 66.07(6) 5_567 5_567
Ca2 Ge4 La2 138.93(5) 6_558 5_567
La2 Ge4 La2 138.93(5) 6_558 5_567
Ca2 Ge4 La2 0.00(7) 5_567 5_567
Ge4 Ge4 La2 63.56(6) 5_567 .
Ca2 Ge4 La2 82.26(4) 6_558 .
La2 Ge4 La2 82.26(4) 6_558 .
Ca2 Ge4 La2 129.62(5) 5_567 .
La2 Ge4 La2 129.62(5) 5_567 .
Ge4 Ge4 La1 136.19(8) 5_567 6_557
Ca2 Ge4 La1 87.95(5) 6_558 6_557
La2 Ge4 La1 87.95(5) 6_558 6_557
Ca2 Ge4 La1 82.54(5) 5_567 6_557
La2 Ge4 La1 82.54(5) 5_567 6_557
La2 Ge4 La1 137.33(6) . 6_557
Ge4 Ge4 Ca1 136.19(8) 5_567 6_557
Ca2 Ge4 Ca1 87.95(5) 6_558 6_557
La2 Ge4 Ca1 87.95(5) 6_558 6_557
Ca2 Ge4 Ca1 82.54(5) 5_567 6_557
La2 Ge4 Ca1 82.54(5) 5_567 6_557
La2 Ge4 Ca1 137.33(6) . 6_557
La1 Ge4 Ca1 0.00(4) 6_557 6_557
Ge4 Ge4 La1 67.70(6) 5_567 .
Ca2 Ge4 La1 137.68(6) 6_558 .
La2 Ge4 La1 137.68(6) 6_558 .
Ca2 Ge4 La1 78.56(5) 5_567 .
La2 Ge4 La1 78.56(5) 5_567 .
La2 Ge4 La1 82.80(5) . .
La1 Ge4 La1 77.01(4) 6_557 .
Ca1 Ge4 La1 77.01(4) 6_557 .
Ge4 Ge4 La1 65.08(5) 5_567 5_567
Ca2 Ge4 La1 81.01(5) 6_558 5_567
La2 Ge4 La1 81.01(5) 6_558 5_567
Ca2 Ge4 La1 82.68(5) 5_567 5_567
La2 Ge4 La1 82.68(5) 5_567 5_567
La2 Ge4 La1 76.68(5) . 5_567
La1 Ge4 La1 142.45(4) 6_557 5_567
Ca1 Ge4 La1 142.45(4) 6_557 5_567
La1 Ge4 La1 132.78(4) . 5_567
Ge4 La2 Ge4 96.78(5) 6_658 5_567
Ge4 La2 Ge3 97.04(6) 6_658 6_657
Ge4 La2 Ge3 119.01(6) 5_567 6_657
Ge4 La2 Ge4 119.07(7) 6_658 .
Ge4 La2 Ge4 50.38(5) 5_567 .
Ge3 La2 Ge4 142.22(7) 6_657 .
Ge4 La2 Ge3 91.97(6) 6_658 1_556
Ge4 La2 Ge3 143.48(6) 5_567 1_556
Ge3 La2 Ge3 94.79(5) 6_657 1_556
Ge4 La2 Ge3 94.67(6) . 1_556
Ge4 La2 Ge2 144.61(7) 6_658 6_657
Ge4 La2 Ge2 95.91(6) 5_567 6_657
Ge3 La2 Ge2 48.26(5) 6_657 6_657
Ge4 La2 Ge2 94.26(6) . 6_657
Ge3 La2 Ge2 97.15(6) 1_556 6_657
Ge4 La2 Ca3 152.38(8) 6_658 .
Ge4 La2 Ca3 99.60(6) 5_567 .
Ge3 La2 Ca3 94.27(6) 6_657 .
Ge4 La2 Ca3 59.06(5) . .
Ge3 La2 Ca3 61.95(7) 1_556 .
Ge2 La2 Ca3 55.00(7) 6_657 .
Ge4 La2 Ca3 59.25(5) 6_658 6_658
Ge4 La2 Ca3 154.72(7) 5_567 6_658
Ge3 La2 Ca3 61.69(7) 6_657 6_658
Ge4 La2 Ca3 145.93(8) . 6_658
Ge3 La2 Ca3 53.18(6) 1_556 6_658
Ge2 La2 Ca3 100.18(6) 6_657 6_658
Ca3 La2 Ca3 105.59(7) . 6_658
Ge4 La2 La1 65.39(4) 6_658 5_567
Ge4 La2 La1 52.86(4) 5_567 5_567
Ge3 La2 La1 156.77(5) 6_657 5_567
Ge4 La2 La1 53.84(4) . 5_567
Ge3 La2 La1 100.63(5) 1_556 5_567
Ge2 La2 La1 144.34(5) 6_657 5_567
Ca3 La2 La1 108.27(6) . 5_567
Ca3 La2 La1 115.23(6) 6_658 5_567
Ge4 La2 Ca1 65.39(4) 6_658 5_567
Ge4 La2 Ca1 52.86(4) 5_567 5_567
Ge3 La2 Ca1 156.77(5) 6_657 5_567
Ge4 La2 Ca1 53.84(4) . 5_567
Ge3 La2 Ca1 100.63(5) 1_556 5_567
Ge2 La2 Ca1 144.34(5) 6_657 5_567
Ca3 La2 Ca1 108.27(6) . 5_567
Ca3 La2 Ca1 115.23(6) 6_658 5_567
La1 La2 Ca1 0.00(4) 5_567 5_567
Ge4 La2 Ca2 115.53(4) 6_658 7_565
Ge4 La2 Ca2 146.04(4) 5_567 7_565
Ge3 La2 Ca2 49.97(4) 6_657 7_565
Ge4 La2 Ca2 114.74(4) . 7_565
Ge3 La2 Ca2 50.38(4) 1_556 7_565
Ge2 La2 Ca2 51.62(4) 6_657 7_565
Ca3 La2 Ca2 55.89(4) . 7_565
Ca3 La2 Ca2 56.31(4) 6_658 7_565
La1 La2 Ca2 150.27(3) 5_567 7_565
Ca1 La2 Ca2 150.27(3) 5_567 7_565
Ge4 La2 La2 115.53(4) 6_658 7_565
Ge4 La2 La2 146.04(4) 5_567 7_565
Ge3 La2 La2 49.97(4) 6_657 7_565
Ge4 La2 La2 114.74(4) . 7_565
Ge3 La2 La2 50.38(4) 1_556 7_565
Ge2 La2 La2 51.62(4) 6_657 7_565
Ca3 La2 La2 55.89(4) . 7_565
Ca3 La2 La2 56.31(4) 6_658 7_565
La1 La2 La2 150.27(3) 5_567 7_565
Ca1 La2 La2 150.27(3) 5_567 7_565
Ca2 La2 La2 0.00(4) 7_565 7_565
Ge3 Ca3 Ge2 90.09(10) 6_557 .
Ge3 Ca3 Ge2 178.47(13) 6_557 6_657
Ge2 Ca3 Ge2 88.38(9) . 6_657
Ge3 Ca3 Ge4 88.25(6) 6_557 .
Ge2 Ca3 Ge4 94.67(6) . .
Ge2 Ca3 Ge4 91.87(6) 6_657 .
Ge3 Ca3 Ge4 88.25(6) 6_557 7_565
Ge2 Ca3 Ge4 94.67(6) . 7_565
Ge2 Ca3 Ge4 91.87(6) 6_657 7_565
Ge4 Ca3 Ge4 170.04(13) . 7_565
Ge3 Ca3 Ge3 89.51(9) 6_557 1_556
Ge2 Ca3 Ge3 179.60(12) . 1_556
Ge2 Ca3 Ge3 92.03(9) 6_657 1_556
Ge4 Ca3 Ge3 85.32(6) . 1_556
Ge4 Ca3 Ge3 85.32(6) 7_565 1_556
Ge3 Ca3 La2 124.21(9) 6_557 .
Ge2 Ca3 La2 127.37(9) . .
Ge2 Ca3 La2 56.92(6) 6_657 .
Ge4 Ca3 La2 53.78(4) . .
Ge4 Ca3 La2 121.76(10) 7_565 .
Ge3 Ca3 La2 52.92(6) 1_556 .
Ge3 Ca3 Ca2 124.21(9) 6_557 7_565
Ge2 Ca3 Ca2 127.37(9) . 7_565
Ge2 Ca3 Ca2 56.92(6) 6_657 7_565
Ge4 Ca3 Ca2 121.76(10) . 7_565
Ge4 Ca3 Ca2 53.78(4) 7_565 7_565
Ge3 Ca3 Ca2 52.92(6) 1_556 7_565
La2 Ca3 Ca2 68.22(8) . 7_565
Ge3 Ca3 La2 124.21(9) 6_557 7_565
Ge2 Ca3 La2 127.37(9) . 7_565
Ge2 Ca3 La2 56.92(6) 6_657 7_565
Ge4 Ca3 La2 121.76(10) . 7_565
Ge4 Ca3 La2 53.78(4) 7_565 7_565
Ge3 Ca3 La2 52.92(6) 1_556 7_565
La2 Ca3 La2 68.22(8) . 7_565
Ca2 Ca3 La2 0.00(6) 7_565 7_565
Ge3 Ca3 Ca2 55.49(6) 6_557 6_558
Ge2 Ca3 Ca2 127.61(9) . 6_558
Ge2 Ca3 Ca2 125.64(9) 6_657 6_558
Ge4 Ca3 Ca2 51.73(5) . 6_558
Ge4 Ca3 Ca2 119.06(10) 7_565 6_558
Ge3 Ca3 Ca2 52.10(6) 1_556 6_558
La2 Ca3 Ca2 68.72(5) . 6_558
Ca2 Ca3 Ca2 105.02(9) 7_565 6_558
La2 Ca3 Ca2 105.02(9) 7_565 6_558
Ge3 Ca3 La2 55.49(6) 6_557 6_558
Ge2 Ca3 La2 127.61(9) . 6_558
Ge2 Ca3 La2 125.64(9) 6_657 6_558
Ge4 Ca3 La2 51.73(5) . 6_558
Ge4 Ca3 La2 119.06(10) 7_565 6_558
Ge3 Ca3 La2 52.10(6) 1_556 6_558
La2 Ca3 La2 68.72(5) . 6_558
Ca2 Ca3 La2 105.02(9) 7_565 6_558
La2 Ca3 La2 105.02(9) 7_565 6_558
Ca2 Ca3 La2 0.00(4) 6_558 6_558

loop_
_geom_bond_atom_site_label_1
_geom_bond_atom_site_label_2
_geom_bond_distance
_geom_bond_site_symmetry_2
La1 Ge4 3.1659(17) 6_657
La1 Ge4 3.2173(18) .
La1 Ge2 3.2441(17) 6_657
La1 Ge2 3.2512(17) .
La1 Ge4 3.2822(17) 5_567
La1 Ge3 3.3056(18) .
La1 Ca3 3.668(3) .
La1 Ca3 3.726(3) 6_657
La1 Ca2 3.956(2) 5_567
La1 La2 3.956(2) 5_567
La1 La1 3.9744(12) 6_657
La1 Ca1 3.9744(12) 6_657
Ge2 Ge3 2.564(3) .
Ge2 Ca3 3.093(4) .
Ge2 Ca3 3.117(4) 6_557
Ge2 Ca2 3.188(2) 4_456
Ge2 La2 3.188(2) 4_456
Ge2 Ca2 3.188(2) 6_557
Ge2 La2 3.188(2) 6_557
Ge2 La1 3.2441(17) 4_456
Ge2 Ca1 3.2441(17) 4_456
Ge2 La1 3.2441(17) 6_557
Ge2 Ca1 3.2441(17) 6_557
Ge3 Ca3 3.015(4) 6_657
Ge3 Ca2 3.078(2) 4_456
Ge3 La2 3.078(2) 4_456
Ge3 Ca2 3.078(2) 6_557
Ge3 La2 3.078(2) 6_557
Ge3 Ca2 3.104(2) 7_564
Ge3 La2 3.104(2) 7_564
Ge3 La2 3.104(2) 1_554
Ge3 Ca2 3.104(2) 1_554
Ge4 Ge4 2.604(2) 5_567
Ge4 Ca2 3.001(2) 6_558
Ge4 La2 3.001(2) 6_558
Ge4 Ca2 3.027(2) 5_567
Ge4 La2 3.027(2) 5_567
Ge4 La2 3.090(2) .
Ge4 La1 3.1659(17) 6_557
Ge4 Ca1 3.1659(17) 6_557
Ge4 La1 3.2822(17) 5_567
La2 Ge4 3.001(2) 6_658
La2 Ge4 3.027(2) 5_567
La2 Ge3 3.078(2) 6_657
La2 Ge3 3.104(2) 1_556
La2 Ge2 3.188(2) 6_657
La2 Ca3 3.530(3) .
La2 Ca3 3.569(3) 6_658
La2 La1 3.956(2) 5_567
La2 Ca1 3.956(2) 5_567
La2 Ca2 3.959(3) 7_565
La2 La2 3.959(3) 7_565
Ca3 Ge3 3.015(4) 6_557
Ca3 Ge2 3.117(4) 6_657
Ca3 Ge4 3.2850(16) 7_565
Ca3 Ge3 3.434(4) 1_556
Ca3 Ca2 3.530(3) 7_565
Ca3 La2 3.530(3) 7_565
Ca3 Ca2 3.569(3) 6_558
Ca3 La2 3.569(3) 6_558
